data_7713051
loop_
_publ_author_name
'Shekhovtsov, Nikita'
'Nikolaenkova, Elena B.'
'Vorob'eva, Sofia'
'Plyusnin, Victor F.'
'Vinogradova, Katerina A.'
'Sukhikh, Taisiya'
'Tikhonov, Alexsei Ya.'
'Bushuev, Mark B.'

_publ_section_title
;
 Luminescence of ESIPT-capable zinc(II) complexes with a
 1-hydroxy-1H-imidazole-based ligand: exploring the impact of substitution
 in the proton-donating moiety
;
_journal_name_full 'Dalton Transactions'
_journal_paper_doi 10.1039/D3DT01190A
_journal_year 2023
_chemical_formula_moiety 'C19 H15 Br2 N5 O Zn'
_chemical_formula_sum 'C19 H15 Br2 N5 O Zn'
_chemical_formula_weight 554.55
_space_group_crystal_system monoclinic
_space_group_IT_number 14
_space_group_name_Hall '-P 2ybc'
_space_group_name_H-M_alt 'P 1 21/c 1'
_atom_sites_solution_hydrogens mixed
_atom_sites_solution_primary dual
_audit_creation_date 2023-03-02
_audit_creation_method
;
Olex2 1.3
(compiled 2020.11.12 svn.r5f609507 for OlexSys, GUI svn.r6408)
;
_audit_update_record
;
2023-04-20 deposited with the CCDC.	2023-05-16 downloaded from the CCDC.
;
_cell_angle_alpha 90
_cell_angle_beta 92.8130(10)
_cell_angle_gamma 90
_cell_formula_units_Z 4
_cell_length_a 9.8456(2)
_cell_length_b 11.1213(2)
_cell_length_c 17.7284(3)
_cell_measurement_reflns_used 9888
_cell_measurement_temperature 150.0
_cell_measurement_theta_max 29.57
_cell_measurement_theta_min 2.76
_cell_volume 1938.85(6)
_computing_cell_refinement 'Bruker SAINT'
_computing_data_collection 'Bruker APEX3'
_computing_data_reduction 'Bruker SAINT'
_computing_molecular_graphics 'Olex2 1.3 (Dolomanov et al., 2009)'
_computing_publication_material 'Olex2 1.3 (Dolomanov et al., 2009)'
_computing_structure_refinement 'SHELXL 2017/1 (Sheldrick, 2015)'
_computing_structure_solution 'SHELXT 2018/2 (Sheldrick, 2018)'
_diffrn_ambient_temperature 150.0
_diffrn_detector_area_resol_mean 7.41
_diffrn_detector_type 'Bruker PHOTON III area detector'
_diffrn_measured_fraction_theta_full 1.000
_diffrn_measured_fraction_theta_max 0.998
_diffrn_measurement_device 'three-circle diffractometer'
_diffrn_measurement_device_type 'Bruker D8 Venture diffractometer'
_diffrn_measurement_method '\f and \w scans'
_diffrn_radiation_monochromator 'Incoatec HELIOS multilayer mirrors'
_diffrn_radiation_type MoK\a
_diffrn_radiation_wavelength 0.71073
_diffrn_reflns_av_R_equivalents 0.0345
_diffrn_reflns_av_unetI/netI 0.0348
_diffrn_reflns_Laue_measured_fraction_full 1.000
_diffrn_reflns_Laue_measured_fraction_max 0.998
_diffrn_reflns_limit_h_max 13
_diffrn_reflns_limit_h_min -13
_diffrn_reflns_limit_k_max 15
_diffrn_reflns_limit_k_min -15
_diffrn_reflns_limit_l_max 24
_diffrn_reflns_limit_l_min -24
_diffrn_reflns_number 21521
_diffrn_reflns_point_group_measured_fraction_full 1.000
_diffrn_reflns_point_group_measured_fraction_max 0.998
_diffrn_reflns_theta_full 25.242
_diffrn_reflns_theta_max 29.603
_diffrn_reflns_theta_min 2.071
_diffrn_source 'Incoatec IuS3.0 microfocus X-ray tube'
_diffrn_source_current 1.4
_diffrn_source_power 0.07
_diffrn_source_voltage 50.0
_diffrn_standards_number 0
_exptl_absorpt_coefficient_mu 5.409
_exptl_absorpt_correction_T_max 0.7459
_exptl_absorpt_correction_T_min 0.6103
_exptl_absorpt_correction_type multi-scan
_exptl_absorpt_process_details 'SADABS-2016/2 (Bruker,2016/2) was used for absorption correction.'
_exptl_crystal_colour yellow
_exptl_crystal_colour_primary yellow
_exptl_crystal_density_diffrn 1.900
_exptl_crystal_description plate
_exptl_crystal_F_000 1088
_exptl_crystal_preparation Luminescent
_exptl_crystal_size_max 0.11
_exptl_crystal_size_mid 0.11
_exptl_crystal_size_min 0.03
_refine_diff_density_max 0.722
_refine_diff_density_min -0.541
_refine_diff_density_rms 0.091
_refine_ls_extinction_method none
_refine_ls_goodness_of_fit_ref 1.132
_refine_ls_hydrogen_treatment constr
_refine_ls_matrix_type full
_refine_ls_number_parameters 280
_refine_ls_number_reflns 5455
_refine_ls_number_restraints 0
_refine_ls_restrained_S_all 1.132
_refine_ls_R_factor_all 0.0480
_refine_ls_R_factor_gt 0.0356
_refine_ls_shift/su_max 0.001
_refine_ls_shift/su_mean 0.000
_refine_ls_structure_factor_coef Fsqd
_refine_ls_weighting_details 'w=1/[\s^2^(Fo^2^)+(0.0195P)^2^+2.7564P] where P=(Fo^2^+2Fc^2^)/3'
_refine_ls_weighting_scheme calc
_refine_ls_wR_factor_gt 0.0722
_refine_ls_wR_factor_ref 0.0754
_reflns_Friedel_coverage 0.000
_reflns_number_gt 4556
_reflns_number_total 5455
_reflns_threshold_expression 'I > 2\s(I)'
_cod_data_source_file d3dt01190a2.cif
_cod_data_source_block gr-89-72
_cod_database_code 7713051
_shelx_shelxl_version_number 2017/1
_shelx_space_group_comment
;
The symmetry employed for this shelxl refinement is uniquely defined
by the following loop, which should always be used as a source of
symmetry information in preference to the above space-group names.
They are only intended as comments.
;
_shelx_estimated_absorpt_t_max 0.855
_shelx_estimated_absorpt_t_min 0.588
_olex2_refinement_description
;
1. Fixed Uiso
 At 1.2 times of:
  All C(H) groups, H2 of O2
 At 1.5 times of:
  All C(H,H,H) groups, H1A of O1
2. Uiso/Uaniso restraints and constraints
Uiso(N3) = Uiso(N1) = Uiso(N2) = Uiso(C11) = Uiso(C13) = Uiso(C1) = Uiso(C5) =
Uiso(C6) = Uiso(C10) = Uiso(C12) = Uiso(N5) = Uiso(C14) = Uiso(C2) = Uiso(C4) =
Uiso(C7) = Uiso(C9) = Uiso(C27) = Uiso(O1) = Uiso(C15) = Uiso(N6) = Uiso(C3) =
Uiso(C8) = Uiso(C16) = Uiso(C18) = Uiso(C17)
3. Others
 Sof(Zn1)=Sof(Br2)=Sof(Br1)=Sof(N1)=Sof(N3)=Sof(N2)=Sof(C11)=Sof(C13)=Sof(C1)=
 Sof(H1)=Sof(C5)=Sof(C6)=Sof(C10)=Sof(C12)=Sof(N5)=Sof(C14)=Sof(C2)=Sof(H2A)=
 Sof(C4)=Sof(H4)=Sof(C7)=Sof(H7)=Sof(C9)=Sof(H9)=Sof(C27)=Sof(H27A)=Sof(H27B)=
 Sof(H27C)=Sof(O1)=Sof(H1A)=Sof(C15)=Sof(H15)=Sof(N6)=Sof(C3)=Sof(H3)=Sof(C8)=
 Sof(H8)=Sof(C16)=Sof(H16)=Sof(C18)=Sof(H18)=Sof(C17)=Sof(H17)=1-FVAR(1)
 Sof(Br3)=Sof(Br4)=Sof(Zn2)=Sof(O2)=Sof(H2)=Sof(N9)=Sof(N10)=Sof(N8)=Sof(N4)=
 Sof(N7)=Sof(C30)=Sof(C34)=Sof(C29)=Sof(C33)=Sof(C31)=Sof(C23)=Sof(C38)=
 Sof(H38)=Sof(C35)=Sof(H35)=Sof(C24)=Sof(C36)=Sof(H36)=Sof(C22)=Sof(H22)=
 Sof(C37)=Sof(H37)=Sof(C28)=Sof(H28)=Sof(C26)=Sof(H26)=Sof(C32)=Sof(H32A)=
 Sof(H32B)=Sof(H32C)=Sof(C21)=Sof(H21)=Sof(C19)=Sof(H19)=Sof(C25)=Sof(H25)=
 Sof(C20)=Sof(H20)=FVAR(1)
 Fixed Uiso: Br2(0.03) Br1(0.03)
4.a Free rotating group:
 N1(N3,N2,C11,C13,C1,C5,C6,C10,C12,N5,C14,C2,C4,C7,C9,C27,O1,C15,N6,C3,C8,C16,
 C18,C17)
4.b Rotating group:
 O2(H2)
4.c Aromatic/amide H refined with riding coordinates:
 C38(H38), C35(H35), C36(H36), C22(H22), C37(H37), C28(H28), C26(H26),
 C21(H21), C19(H19), C25(H25), C20(H20), C1(H1), C2(H2A), C4(H4), C7(H7),
 C9(H9), C15(H15), C3(H3), C8(H8), C16(H16), C18(H18), C17(H17)
4.d Idealised Me refined as rotating group:
 C32(H32A,H32B,H32C), C27(H27A,H27B,H27C)
4.e Idealised tetrahedral OH refined as rotating group:
 O1(H1A)
;
_olex2_submission_special_instructions 'No special instructions were received'

loop_
_space_group_symop_operation_xyz
'x, y, z'
'-x, y+1/2, -z+1/2'
'-x, -y, -z'
'x, -y-1/2, z-1/2'

loop_
_atom_site_label
_atom_site_type_symbol
_atom_site_fract_x
_atom_site_fract_y
_atom_site_fract_z
_atom_site_U_iso_or_equiv
_atom_site_adp_type
_atom_site_occupancy
_atom_site_site_symmetry_order
_atom_site_calc_flag
_atom_site_refinement_flags_posn
_atom_site_refinement_flags_adp
_atom_site_refinement_flags_occupancy
_atom_site_disorder_assembly
_atom_site_disorder_group
Br3 Br 0.62585(6) 0.44662(6) 0.36235(3) 0.03012(12) Uani 0.9509(11) 1 d . . P A 1
Br4 Br 0.80045(8) 0.11662(5) 0.33714(5) 0.03283(15) Uani 0.9509(11) 1 d . . P A 1
Zn2 Zn 0.67186(3) 0.24951(3) 0.41426(2) 0.02085(10) Uani 0.9509(11) 1 d . . P A 1
O2 O 1.1498(2) 0.2926(2) 0.60908(13) 0.0316(5) Uani 0.9509(11) 1 d . . P A 1
H2 H 1.198393 0.332010 0.576661 0.038 Uiso 0.9509(11) 1 d R U P A 1
N9 N 0.8389(2) 0.2825(2) 0.50249(13) 0.0196(5) Uani 0.9509(11) 1 d . . P A 1
N10 N 1.0202(2) 0.2755(2) 0.57881(14) 0.0220(5) Uani 0.9509(11) 1 d . . P A 1
N8 N 0.5921(2) 0.1872(2) 0.51417(14) 0.0205(5) Uani 0.9509(11) 1 d . . P A 1
N4 N 1.1852(3) 0.3894(3) 0.48305(16) 0.0257(6) Uani 0.9509(11) 1 d . . P A 1
N7 N 0.4655(2) 0.1812(2) 0.38045(15) 0.0252(5) Uani 0.9509(11) 1 d . . P A 1
C30 C 0.8082(3) 0.2283(3) 0.56968(16) 0.0198(6) Uani 0.9509(11) 1 d . . P A 1
C34 C 1.0544(3) 0.3751(3) 0.45767(16) 0.0201(6) Uani 0.9509(11) 1 d . . P A 1
C29 C 0.6687(3) 0.1878(3) 0.57854(16) 0.0211(6) Uani 0.9509(11) 1 d . . P A 1
C33 C 0.9701(3) 0.3122(3) 0.50994(16) 0.0197(6) Uani 0.9509(11) 1 d . . P A 1
C31 C 0.9221(3) 0.2218(3) 0.61842(16) 0.0229(6) Uani 0.9509(11) 1 d . . P A 1
C23 C 0.3893(3) 0.1506(3) 0.43837(18) 0.0239(6) Uani 0.9509(11) 1 d . . P A 1
C38 C 1.2723(3) 0.4451(3) 0.43882(19) 0.0285(7) Uani 0.9509(11) 1 d . . P A 1
H38 H 1.364416 0.454260 0.456385 0.034 Uiso 0.9509(11) 1 calc R U P A 1
C35 C 1.0059(3) 0.4207(3) 0.38852(17) 0.0254(6) Uani 0.9509(11) 1 d . . P A 1
H35 H 0.913033 0.412268 0.372211 0.030 Uiso 0.9509(11) 1 calc R U P A 1
C24 C 0.4611(3) 0.1497(3) 0.51353(18) 0.0221(6) Uani 0.9509(11) 1 d . . P A 1
C36 C 1.0978(3) 0.4790(3) 0.34397(18) 0.0283(7) Uani 0.9509(11) 1 d . . P A 1
H36 H 1.068212 0.511573 0.296436 0.034 Uiso 0.9509(11) 1 calc R U P A 1
C22 C 0.2515(3) 0.1224(3) 0.4269(2) 0.0341(8) Uani 0.9509(11) 1 d . . P A 1
H22 H 0.198472 0.100057 0.468035 0.041 Uiso 0.9509(11) 1 calc R U P A 1
C37 C 1.2322(3) 0.4892(3) 0.36907(19) 0.0312(7) Uani 0.9509(11) 1 d . . P A 1
H37 H 1.296383 0.526552 0.338292 0.037 Uiso 0.9509(11) 1 calc R U P A 1
C28 C 0.6155(3) 0.1535(3) 0.64708(18) 0.0286(7) Uani 0.9509(11) 1 d . . P A 1
H28 H 0.669736 0.156720 0.692875 0.034 Uiso 0.9509(11) 1 calc R U P A 1
C26 C 0.4818(3) 0.1146(3) 0.64640(19) 0.0308(7) Uani 0.9509(11) 1 d . . P A 1
H26 H 0.443557 0.089507 0.691995 0.037 Uiso 0.9509(11) 1 calc R U P A 1
C32 C 0.9527(3) 0.1718(3) 0.69478(18) 0.0303(7) Uani 0.9509(11) 1 d . . P A 1
H32A H 1.044962 0.138609 0.697531 0.046 Uiso 0.9509(11) 1 calc R U P A 1
H32B H 0.887333 0.108070 0.704923 0.046 Uiso 0.9509(11) 1 calc R U P A 1
H32C H 0.945939 0.235793 0.732447 0.046 Uiso 0.9509(11) 1 calc R U P A 1
C21 C 0.4086(4) 0.1829(3) 0.3108(2) 0.0335(7) Uani 0.9509(11) 1 d . . P A 1
H21 H 0.463439 0.203145 0.270009 0.040 Uiso 0.9509(11) 1 calc R U P A 1
C19 C 0.1942(3) 0.1280(3) 0.3540(2) 0.0404(9) Uani 0.9509(11) 1 d . . P A 1
H19 H 0.100037 0.111898 0.344920 0.048 Uiso 0.9509(11) 1 calc R U P A 1
C25 C 0.4041(3) 0.1123(3) 0.57944(19) 0.0299(7) Uani 0.9509(11) 1 d . . P A 1
H25 H 0.312470 0.085300 0.578582 0.036 Uiso 0.9509(11) 1 calc R U P A 1
C20 C 0.2726(4) 0.1565(3) 0.2954(2) 0.0372(8) Uani 0.9509(11) 1 d . . P A 1
H20 H 0.234796 0.158214 0.245017 0.045 Uiso 0.9509(11) 1 calc R U P A 1
Zn1 Zn 0.7721(7) 0.2925(6) 0.4187(4) 0.0226(19) Uani 0.0491(11) 1 d . . P A 2
Br2 Br 0.796(2) 0.1419(14) 0.3285(11) 0.030 Uiso 0.0491(11) 1 d . U P A 2
Br1 Br 0.6210(16) 0.4534(15) 0.3815(7) 0.030 Uiso 0.0491(11) 1 d . U P A 2
N1 N 0.6105(17) 0.1981(14) 0.4781(9) 0.029(4) Uiso 0.0491(11) 1 d G . P A 2
N3 N 0.976(2) 0.381(2) 0.4154(13) 0.029(4) Uiso 0.0491(11) 1 d G . P A 2
N2 N 0.8597(17) 0.2682(16) 0.5247(10) 0.029(4) Uiso 0.0491(11) 1 d G . P A 2
C11 C 0.6482(17) 0.1896(15) 0.5540(9) 0.029(4) Uiso 0.0491(11) 1 d G . P A 2
C13 C 0.4795(17) 0.1677(16) 0.4712(10) 0.029(4) Uiso 0.0491(11) 1 d G . P A 2
C1 C 1.027(2) 0.436(3) 0.3570(14) 0.029(4) Uiso 0.0491(11) 1 d G . P A 2
H1 H 0.968360 0.452518 0.314119 0.035 Uiso 0.0491(11) 1 calc R U P A 2
C5 C 1.0574(18) 0.360(2) 0.4766(14) 0.029(4) Uiso 0.0491(11) 1 d G . P A 2
C6 C 0.9919(17) 0.299(2) 0.5403(12) 0.029(4) Uiso 0.0491(11) 1 d G . P A 2
C10 C 0.7887(18) 0.2160(17) 0.5776(10) 0.029(4) Uiso 0.0491(11) 1 d G . P A 2
C12 C 0.5375(19) 0.1564(19) 0.5947(10) 0.029(4) Uiso 0.0491(11) 1 d G . P A 2
N5 N 0.4353(18) 0.1434(18) 0.5406(11) 0.029(4) Uiso 0.0491(11) 1 d G . P A 2
C14 C 0.3908(19) 0.1575(19) 0.4040(11) 0.029(4) Uiso 0.0491(11) 1 d G . P A 2
C2 C 1.163(2) 0.471(3) 0.3552(17) 0.029(4) Uiso 0.0491(11) 1 d G . P A 2
H2A H 1.196257 0.510077 0.312338 0.035 Uiso 0.0491(11) 1 calc R U P A 2
C4 C 1.1943(19) 0.392(3) 0.4794(16) 0.029(4) Uiso 0.0491(11) 1 d G . P A 2
H4 H 1.250378 0.376874 0.523515 0.035 Uiso 0.0491(11) 1 calc R U P A 2
C7 C 1.0546(19) 0.277(2) 0.6099(13) 0.029(4) Uiso 0.0491(11) 1 d G . P A 2
H7 H 1.146487 0.300578 0.620232 0.035 Uiso 0.0491(11) 1 calc R U P A 2
C9 C 0.848(2) 0.189(2) 0.6494(10) 0.029(4) Uiso 0.0491(11) 1 d G . P A 2
H9 H 0.796319 0.149261 0.686182 0.035 Uiso 0.0491(11) 1 calc R U P A 2
C27 C 0.513(2) 0.137(3) 0.6751(10) 0.029(4) Uiso 0.0491(11) 1 d G . P A 2
H27A H 0.583317 0.083441 0.697363 0.044 Uiso 0.0491(11) 1 calc R U P A 2
H27B H 0.423468 0.100432 0.679842 0.044 Uiso 0.0491(11) 1 calc R U P A 2
H27C H 0.516628 0.214337 0.701684 0.044 Uiso 0.0491(11) 1 calc R U P A 2
O1 O 0.3081(19) 0.105(2) 0.5576(13) 0.029(4) Uiso 0.0491(11) 1 d G . P A 2
H1A H 0.250022 0.135857 0.527055 0.044 Uiso 0.0491(11) 1 calc R U P A 2
C15 C 0.433(2) 0.175(2) 0.3306(10) 0.029(4) Uiso 0.0491(11) 1 d G . P A 2
H15 H 0.524865 0.194699 0.321587 0.035 Uiso 0.0491(11) 1 calc R U P A 2
N6 N 0.2611(18) 0.126(2) 0.4169(13) 0.029(4) Uiso 0.0491(11) 1 d G . P A 2
C3 C 1.247(2) 0.446(3) 0.4176(18) 0.029(4) Uiso 0.0491(11) 1 d G . P A 2
H3 H 1.341213 0.466193 0.417828 0.035 Uiso 0.0491(11) 1 calc R U P A 2
C8 C 0.981(2) 0.220(3) 0.6653(12) 0.029(4) Uiso 0.0491(11) 1 d G . P A 2
H8 H 1.023007 0.203909 0.713573 0.035 Uiso 0.0491(11) 1 calc R U P A 2
C16 C 0.336(2) 0.162(3) 0.2713(12) 0.029(4) Uiso 0.0491(11) 1 d G . P A 2
H16 H 0.361492 0.172491 0.220718 0.035 Uiso 0.0491(11) 1 calc R U P A 2
C18 C 0.171(2) 0.115(3) 0.3582(15) 0.029(4) Uiso 0.0491(11) 1 d G . P A 2
H18 H 0.079744 0.094207 0.367634 0.035 Uiso 0.0491(11) 1 calc R U P A 2
C17 C 0.205(2) 0.134(3) 0.2857(14) 0.029(4) Uiso 0.0491(11) 1 d G . P A 2
H17 H 0.137896 0.127584 0.245412 0.035 Uiso 0.0491(11) 1 calc R U P A 2

loop_
_atom_site_aniso_label
_atom_site_aniso_U_11
_atom_site_aniso_U_22
_atom_site_aniso_U_33
_atom_site_aniso_U_23
_atom_site_aniso_U_13
_atom_site_aniso_U_12
Br3 0.02703(17) 0.02842(19) 0.0341(3) 0.0062(2) -0.0070(2) -0.00311(14)
Br4 0.02849(19) 0.0350(3) 0.0363(3) -0.0125(3) 0.0143(2) -0.0066(3)
Zn2 0.01836(17) 0.02392(18) 0.02034(17) -0.00011(14) 0.00161(12) -0.00219(14)
O2 0.0206(11) 0.0387(13) 0.0345(13) 0.0038(10) -0.0098(9) -0.0055(9)
N9 0.0183(11) 0.0209(12) 0.0196(12) -0.0001(10) 0.0009(9) 0.0009(9)
N10 0.0195(12) 0.0230(12) 0.0229(12) -0.0018(10) -0.0048(9) -0.0008(9)
N8 0.0198(12) 0.0193(12) 0.0228(12) -0.0019(10) 0.0046(9) 0.0001(9)
N4 0.0197(12) 0.0258(13) 0.0317(14) -0.0056(11) 0.0014(10) -0.0005(10)
N7 0.0198(12) 0.0233(13) 0.0323(14) -0.0009(11) -0.0013(10) -0.0023(10)
C30 0.0203(13) 0.0204(14) 0.0188(13) -0.0016(11) 0.0014(10) 0.0008(11)
C34 0.0185(13) 0.0185(13) 0.0234(14) -0.0058(12) 0.0028(11) 0.0004(10)
C29 0.0232(14) 0.0185(13) 0.0218(14) -0.0016(12) 0.0049(11) -0.0001(11)
C33 0.0180(13) 0.0193(13) 0.0214(14) -0.0027(11) -0.0025(11) 0.0020(11)
C31 0.0265(15) 0.0205(14) 0.0213(14) -0.0029(11) -0.0021(11) -0.0018(11)
C23 0.0196(14) 0.0179(14) 0.0341(17) -0.0047(12) 0.0007(12) 0.0017(11)
C38 0.0207(14) 0.0266(16) 0.0384(19) -0.0073(14) 0.0049(13) -0.0046(12)
C35 0.0232(14) 0.0290(16) 0.0242(15) -0.0030(13) 0.0032(12) -0.0041(12)
C24 0.0178(13) 0.0178(13) 0.0310(16) -0.0039(12) 0.0039(11) 0.0005(10)
C36 0.0330(17) 0.0284(16) 0.0239(15) -0.0024(13) 0.0060(13) -0.0039(13)
C22 0.0181(14) 0.0274(17) 0.057(2) -0.0124(16) 0.0045(14) -0.0030(12)
C37 0.0306(17) 0.0300(17) 0.0340(18) -0.0074(14) 0.0138(14) -0.0094(14)
C28 0.0332(17) 0.0296(16) 0.0233(15) -0.0002(13) 0.0068(13) -0.0011(13)
C26 0.0372(18) 0.0272(16) 0.0295(17) -0.0007(14) 0.0161(14) -0.0027(14)
C32 0.0352(18) 0.0306(17) 0.0245(16) 0.0042(14) -0.0064(13) -0.0044(14)
C21 0.0319(17) 0.0317(18) 0.0362(18) 0.0012(15) -0.0061(14) 0.0009(14)
C19 0.0186(15) 0.0311(18) 0.070(3) -0.0133(18) -0.0094(16) -0.0006(13)
C25 0.0257(15) 0.0272(16) 0.0380(18) -0.0025(14) 0.0132(13) -0.0023(13)
C20 0.0335(19) 0.0319(18) 0.045(2) -0.0071(16) -0.0139(16) 0.0024(15)
Zn1 0.018(3) 0.020(3) 0.030(4) -0.001(3) -0.002(3) -0.002(2)

loop_
_atom_type_symbol
_atom_type_description
_atom_type_scat_dispersion_real
_atom_type_scat_dispersion_imag
_atom_type_scat_source
C C 0.0033 0.0016 'International Tables Vol C Tables 4.2.6.8 and 6.1.1.4'
H H 0.0000 0.0000 'International Tables Vol C Tables 4.2.6.8 and 6.1.1.4'
Br Br -0.2901 2.4595 'International Tables Vol C Tables 4.2.6.8 and 6.1.1.4'
N N 0.0061 0.0033 'International Tables Vol C Tables 4.2.6.8 and 6.1.1.4'
O O 0.0106 0.0060 'International Tables Vol C Tables 4.2.6.8 and 6.1.1.4'
Zn Zn 0.2839 1.4301 'International Tables Vol C Tables 4.2.6.8 and 6.1.1.4'

loop_
_geom_angle_atom_site_label_1
_geom_angle_atom_site_label_2
_geom_angle_atom_site_label_3
_geom_angle
_geom_angle_site_symmetry_1
_geom_angle_site_symmetry_3
_geom_angle_publ_flag
Br3 Zn2 Br4 115.74(2) . . ?
N9 Zn2 Br3 103.59(6) . . ?
N9 Zn2 Br4 96.21(6) . . ?
N8 Zn2 Br3 123.58(7) . . ?
N8 Zn2 Br4 120.42(7) . . ?
N8 Zn2 N9 75.90(9) . . ?
N8 Zn2 N7 74.86(10) . . ?
N7 Zn2 Br3 93.20(7) . . ?
N7 Zn2 Br4 97.80(7) . . ?
N7 Zn2 N9 150.75(9) . . ?
N10 O2 H2 109.7 . . ?
C30 N9 Zn2 110.24(18) . . ?
C33 N9 Zn2 141.52(19) . . ?
C33 N9 C30 105.9(2) . . ?
C33 N10 O2 126.9(2) . . ?
C33 N10 C31 111.1(2) . . ?
C31 N10 O2 121.9(2) . . ?
C29 N8 Zn2 120.12(19) . . ?
C29 N8 C24 120.4(2) . . ?
C24 N8 Zn2 119.5(2) . . ?
C38 N4 C34 119.0(3) . . ?
C23 N7 Zn2 114.7(2) . . ?
C21 N7 Zn2 125.6(2) . . ?
C21 N7 C23 119.1(3) . . ?
N9 C30 C29 118.3(3) . . ?
N9 C30 C31 110.9(3) . . ?
C31 C30 C29 130.8(3) . . ?
N4 C34 C33 114.1(3) . . ?
N4 C34 C35 122.0(3) . . ?
C35 C34 C33 123.8(3) . . ?
N8 C29 C30 113.8(2) . . ?
N8 C29 C28 121.3(3) . . ?
C28 C29 C30 124.8(3) . . ?
N9 C33 N10 108.8(2) . . ?
N9 C33 C34 129.5(3) . . ?
N10 C33 C34 121.6(2) . . ?
N10 C31 C30 103.2(2) . . ?
N10 C31 C32 121.3(3) . . ?
C30 C31 C32 135.5(3) . . ?
N7 C23 C24 115.4(3) . . ?
N7 C23 C22 121.4(3) . . ?
C22 C23 C24 123.2(3) . . ?
N4 C38 H38 119.0 . . ?
N4 C38 C37 121.9(3) . . ?
C37 C38 H38 119.0 . . ?
C34 C35 H35 121.1 . . ?
C34 C35 C36 117.8(3) . . ?
C36 C35 H35 121.1 . . ?
N8 C24 C23 114.8(3) . . ?
N8 C24 C25 120.7(3) . . ?
C25 C24 C23 124.5(3) . . ?
C35 C36 H36 120.1 . . ?
C37 C36 C35 119.7(3) . . ?
C37 C36 H36 120.1 . . ?
C23 C22 H22 120.9 . . ?
C19 C22 C23 118.2(3) . . ?
C19 C22 H22 120.9 . . ?
C38 C37 C36 119.4(3) . . ?
C38 C37 H37 120.3 . . ?
C36 C37 H37 120.3 . . ?
C29 C28 H28 120.9 . . ?
C26 C28 C29 118.3(3) . . ?
C26 C28 H28 120.9 . . ?
C28 C26 H26 120.0 . . ?
C25 C26 C28 120.0(3) . . ?
C25 C26 H26 120.0 . . ?
C31 C32 H32A 109.5 . . ?
C31 C32 H32B 109.5 . . ?
C31 C32 H32C 109.5 . . ?
H32A C32 H32B 109.5 . . ?
H32A C32 H32C 109.5 . . ?
H32B C32 H32C 109.5 . . ?
N7 C21 H21 118.7 . . ?
N7 C21 C20 122.6(3) . . ?
C20 C21 H21 118.7 . . ?
C22 C19 H19 119.9 . . ?
C20 C19 C22 120.2(3) . . ?
C20 C19 H19 119.9 . . ?
C24 C25 H25 120.4 . . ?
C26 C25 C24 119.3(3) . . ?
C26 C25 H25 120.4 . . ?
C21 C20 H20 120.7 . . ?
C19 C20 C21 118.5(3) . . ?
C19 C20 H20 120.7 . . ?
Br2 Zn1 Br1 115.4(6) . . ?
N1 Zn1 Br2 94.9(6) . . ?
N1 Zn1 Br1 92.0(6) . . ?
N1 Zn1 N3 152.4(10) . . ?
N3 Zn1 Br2 100.2(8) . . ?
N3 Zn1 Br1 102.0(8) . . ?
N2 Zn1 Br2 118.8(7) . . ?
N2 Zn1 Br1 125.4(7) . . ?
N2 Zn1 N1 77.3(6) . . ?
N2 Zn1 N3 75.2(6) . . ?
C11 N1 Zn1 109.3(5) . . ?
C13 N1 Zn1 142.2(5) . . ?
C13 N1 C11 106.5 . . ?
C1 N3 Zn1 126.7(5) . . ?
C1 N3 C5 119.0 . . ?
C5 N3 Zn1 113.6(5) . . ?
C6 N2 Zn1 120.6(5) . . ?
C10 N2 Zn1 119.5(5) . . ?
C10 N2 C6 119.8 . . ?
N1 C11 C10 118.2 . . ?
N1 C11 C12 110.2 . . ?
C12 C11 C10 131.7 . . ?
N1 C13 N5 108.7 . . ?
N1 C13 C14 129.6 . . ?
N5 C13 C14 121.7 . . ?
N3 C1 H1 118.5 . . ?
N3 C1 C2 123.1 . . ?
C2 C1 H1 118.5 . . ?
N3 C5 C6 115.7 . . ?
N3 C5 C4 121.3 . . ?
C4 C5 C6 123.0 . . ?
N2 C6 C5 113.9 . . ?
N2 C6 C7 121.4 . . ?
C7 C6 C5 124.6 . . ?
N2 C10 C11 114.3 . . ?
N2 C10 C9 121.7 . . ?
C9 C10 C11 124.0 . . ?
C11 C12 C27 135.4 . . ?
N5 C12 C11 103.5 . . ?
N5 C12 C27 121.1 . . ?
C13 N5 C12 111.1 . . ?
C13 N5 O1 127.0 . . ?
C12 N5 O1 121.9 . . ?
C15 C14 C13 124.0 . . ?
N6 C14 C13 114.7 . . ?
N6 C14 C15 121.3 . . ?
C1 C2 H2A 121.0 . . ?
C3 C2 C1 118.0 . . ?
C3 C2 H2A 121.0 . . ?
C5 C4 H4 120.4 . . ?
C3 C4 C5 119.3 . . ?
C3 C4 H4 120.4 . . ?
C6 C7 H7 120.5 . . ?
C6 C7 C8 119.0 . . ?
C8 C7 H7 120.5 . . ?
C10 C9 H9 120.8 . . ?
C8 C9 C10 118.4 . . ?
C8 C9 H9 120.8 . . ?
C12 C27 H27A 109.5 . . ?
C12 C27 H27B 109.5 . . ?
C12 C27 H27C 109.5 . . ?
H27A C27 H27B 109.5 . . ?
H27A C27 H27C 109.5 . . ?
H27B C27 H27C 109.5 . . ?
N5 O1 H1A 109.5 . . ?
C14 C15 H15 121.2 . . ?
C16 C15 C14 117.6 . . ?
C16 C15 H15 121.2 . . ?
C18 N6 C14 119.1 . . ?
C2 C3 H3 120.4 . . ?
C4 C3 C2 119.2 . . ?
C4 C3 H3 120.4 . . ?
C7 C8 H8 120.2 . . ?
C9 C8 C7 119.6 . . ?
C9 C8 H8 120.2 . . ?
C15 C16 H16 119.9 . . ?
C17 C16 C15 120.2 . . ?
C17 C16 H16 119.9 . . ?
N6 C18 H18 118.8 . . ?
N6 C18 C17 122.5 . . ?
C17 C18 H18 118.8 . . ?
C16 C17 H17 120.4 . . ?
C18 C17 C16 119.3 . . ?
C18 C17 H17 120.4 . . ?

loop_
_geom_bond_atom_site_label_1
_geom_bond_atom_site_label_2
_geom_bond_distance
_geom_bond_site_symmetry_2
_geom_bond_publ_flag
Br3 Zn2 2.4117(7) . ?
Br4 Zn2 2.4138(8) . ?
Zn2 N9 2.243(2) . ?
Zn2 N8 2.091(2) . ?
Zn2 N7 2.224(2) . ?
O2 H2 0.8819 . ?
O2 N10 1.373(3) . ?
N9 C30 1.381(4) . ?
N9 C33 1.334(3) . ?
N10 C33 1.357(4) . ?
N10 C31 1.360(4) . ?
N8 C29 1.337(4) . ?
N8 C24 1.355(4) . ?
N4 C34 1.352(4) . ?
N4 C38 1.342(4) . ?
N7 C23 1.345(4) . ?
N7 C21 1.331(4) . ?
C30 C29 1.461(4) . ?
C30 C31 1.384(4) . ?
C34 C33 1.453(4) . ?
C34 C35 1.389(4) . ?
C29 C28 1.400(4) . ?
C31 C32 1.481(4) . ?
C23 C24 1.478(4) . ?
C23 C22 1.397(4) . ?
C38 H38 0.9500 . ?
C38 C37 1.370(5) . ?
C35 H35 0.9500 . ?
C35 C36 1.390(4) . ?
C24 C25 1.385(4) . ?
C36 H36 0.9500 . ?
C36 C37 1.380(5) . ?
C22 H22 0.9500 . ?
C22 C19 1.386(5) . ?
C37 H37 0.9500 . ?
C28 H28 0.9500 . ?
C28 C26 1.386(5) . ?
C26 H26 0.9500 . ?
C26 C25 1.381(5) . ?
C32 H32A 0.9800 . ?
C32 H32B 0.9800 . ?
C32 H32C 0.9800 . ?
C21 H21 0.9500 . ?
C21 C20 1.385(5) . ?
C19 H19 0.9500 . ?
C19 C20 1.363(6) . ?
C25 H25 0.9500 . ?
C20 H20 0.9500 . ?
Zn1 Br2 2.34(2) . ?
Zn1 Br1 2.399(18) . ?
Zn1 N1 2.216(18) . ?
Zn1 N3 2.244(19) . ?
Zn1 N2 2.05(2) . ?
N1 C11 1.3817 . ?
N1 C13 1.3327 . ?
N3 C1 1.3206 . ?
N3 C5 1.3376 . ?
N2 C6 1.3620 . ?
N2 C10 1.3296 . ?
C11 C10 1.4547 . ?
C11 C12 1.3860 . ?
C13 N5 1.3516 . ?
C13 C14 1.4468 . ?
C1 H1 0.9500 . ?
C1 C2 1.3930 . ?
C5 C6 1.4892 . ?
C5 C4 1.3931 . ?
C6 C7 1.3730 . ?
C10 C9 1.4069 . ?
C12 N5 1.3637 . ?
C12 C27 1.4734 . ?
N5 O1 1.3701 . ?
C14 C15 1.3991 . ?
C14 N6 1.3555 . ?
C2 H2A 0.9500 . ?
C2 C3 1.3774 . ?
C4 H4 0.9500 . ?
C4 C3 1.3760 . ?
C7 H7 0.9500 . ?
C7 C8 1.4000 . ?
C9 H9 0.9500 . ?
C9 C8 1.3770 . ?
C27 H27A 0.9800 . ?
C27 H27B 0.9800 . ?
C27 H27C 0.9800 . ?
O1 H1A 0.8400 . ?
C15 H15 0.9500 . ?
C15 C16 1.3929 . ?
N6 C18 1.3392 . ?
C3 H3 0.9500 . ?
C8 H8 0.9500 . ?
C16 H16 0.9500 . ?
C16 C17 1.3663 . ?
C18 H18 0.9500 . ?
C18 C17 1.3611 . ?
C17 H17 0.9500 . ?

loop_
_geom_torsion_atom_site_label_1
_geom_torsion_atom_site_label_2
_geom_torsion_atom_site_label_3
_geom_torsion_atom_site_label_4
_geom_torsion
_geom_torsion_site_symmetry_1
_geom_torsion_site_symmetry_2
_geom_torsion_site_symmetry_3
_geom_torsion_site_symmetry_4
_geom_torsion_publ_flag
Zn2 N9 C30 C29 -14.5(3) . . . . ?
Zn2 N9 C30 C31 165.17(19) . . . . ?
Zn2 N9 C33 N10 -158.4(2) . . . . ?
Zn2 N9 C33 C34 22.8(5) . . . . ?
Zn2 N8 C29 C30 -3.1(3) . . . . ?
Zn2 N8 C29 C28 176.1(2) . . . . ?
Zn2 N8 C24 C23 3.5(3) . . . . ?
Zn2 N8 C24 C25 -177.5(2) . . . . ?
Zn2 N7 C23 C24 -8.9(3) . . . . ?
Zn2 N7 C23 C22 170.8(2) . . . . ?
Zn2 N7 C21 C20 -169.6(2) . . . . ?
O2 N10 C33 N9 -177.7(3) . . . . ?
O2 N10 C33 C34 1.2(4) . . . . ?
O2 N10 C31 C30 177.0(2) . . . . ?
O2 N10 C31 C32 -4.0(4) . . . . ?
N9 C30 C29 N8 12.3(4) . . . . ?
N9 C30 C29 C28 -166.9(3) . . . . ?
N9 C30 C31 N10 1.1(3) . . . . ?
N9 C30 C31 C32 -177.7(3) . . . . ?
N8 C29 C28 C26 2.2(5) . . . . ?
N8 C24 C25 C26 0.6(5) . . . . ?
N4 C34 C33 N9 -179.3(3) . . . . ?
N4 C34 C33 N10 1.9(4) . . . . ?
N4 C34 C35 C36 2.2(4) . . . . ?
N4 C38 C37 C36 1.6(5) . . . . ?
N7 C23 C24 N8 4.0(4) . . . . ?
N7 C23 C24 C25 -175.0(3) . . . . ?
N7 C23 C22 C19 -0.7(5) . . . . ?
N7 C21 C20 C19 0.2(5) . . . . ?
C30 N9 C33 N10 1.2(3) . . . . ?
C30 N9 C33 C34 -177.6(3) . . . . ?
C30 C29 C28 C26 -178.7(3) . . . . ?
C34 N4 C38 C37 0.8(5) . . . . ?
C34 C35 C36 C37 0.3(5) . . . . ?
C29 N8 C24 C23 -178.4(2) . . . . ?
C29 N8 C24 C25 0.5(4) . . . . ?
C29 C30 C31 N10 -179.3(3) . . . . ?
C29 C30 C31 C32 1.8(6) . . . . ?
C29 C28 C26 C25 -1.0(5) . . . . ?
C33 N9 C30 C29 178.9(2) . . . . ?
C33 N9 C30 C31 -1.5(3) . . . . ?
C33 N10 C31 C30 -0.3(3) . . . . ?
C33 N10 C31 C32 178.7(3) . . . . ?
C33 C34 C35 C36 180.0(3) . . . . ?
C31 N10 C33 N9 -0.6(3) . . . . ?
C31 N10 C33 C34 178.4(3) . . . . ?
C31 C30 C29 N8 -167.2(3) . . . . ?
C31 C30 C29 C28 13.6(5) . . . . ?
C23 N7 C21 C20 1.2(5) . . . . ?
C23 C24 C25 C26 179.5(3) . . . . ?
C23 C22 C19 C20 2.1(5) . . . . ?
C38 N4 C34 C33 179.2(3) . . . . ?
C38 N4 C34 C35 -2.8(4) . . . . ?
C35 C34 C33 N9 2.7(5) . . . . ?
C35 C34 C33 N10 -176.0(3) . . . . ?
C35 C36 C37 C38 -2.1(5) . . . . ?
C24 N8 C29 C30 178.8(2) . . . . ?
C24 N8 C29 C28 -2.0(4) . . . . ?
C24 C23 C22 C19 179.0(3) . . . . ?
C22 C23 C24 N8 -175.8(3) . . . . ?
C22 C23 C24 C25 5.3(5) . . . . ?
C22 C19 C20 C21 -1.9(5) . . . . ?
C28 C26 C25 C24 -0.3(5) . . . . ?
C21 N7 C23 C24 179.3(3) . . . . ?
C21 N7 C23 C22 -0.9(4) . . . . ?
Zn1 N1 C11 C10 -13.3(5) . . . . ?
Zn1 N1 C11 C12 166.4(5) . . . . ?
Zn1 N1 C13 N5 -159.9(8) . . . . ?
Zn1 N1 C13 C14 21.2(8) . . . . ?
Zn1 N3 C1 C2 -168.5(6) . . . . ?
Zn1 N3 C5 C6 -9.6(6) . . . . ?
Zn1 N3 C5 C4 170.1(6) . . . . ?
Zn1 N2 C6 C5 5.0(6) . . . . ?
Zn1 N2 C6 C7 -176.3(6) . . . . ?
Zn1 N2 C10 C11 -4.5(6) . . . . ?
Zn1 N2 C10 C9 175.0(6) . . . . ?
N1 C11 C10 N2 12.5 . . . . ?
N1 C11 C10 C9 -167.0 . . . . ?
N1 C11 C12 N5 1.1 . . . . ?
N1 C11 C12 C27 -177.8 . . . . ?
N1 C13 N5 C12 -0.5 . . . . ?
N1 C13 N5 O1 -177.8 . . . . ?
N1 C13 C14 C15 2.6 . . . . ?
N1 C13 C14 N6 -179.2 . . . . ?
N3 C1 C2 C3 0.2 . . . . ?
N3 C5 C6 N2 3.7 . . . . ?
N3 C5 C6 C7 -174.8 . . . . ?
N3 C5 C4 C3 -0.7 . . . . ?
N2 C6 C7 C8 0.9 . . . . ?
N2 C10 C9 C8 1.9 . . . . ?
C11 N1 C13 N5 1.2 . . . . ?
C11 N1 C13 C14 -177.7 . . . . ?
C11 C10 C9 C8 -178.7 . . . . ?
C11 C12 N5 C13 -0.4 . . . . ?
C11 C12 N5 O1 177.1 . . . . ?
C13 N1 C11 C10 178.8 . . . . ?
C13 N1 C11 C12 -1.5 . . . . ?
C13 C14 C15 C16 180.0 . . . . ?
C13 C14 N6 C18 179.2 . . . . ?
C1 N3 C5 C6 179.3 . . . . ?
C1 N3 C5 C4 -1.0 . . . . ?
C1 C2 C3 C4 -1.9 . . . . ?
C5 N3 C1 C2 1.3 . . . . ?
C5 C6 C7 C8 179.4 . . . . ?
C5 C4 C3 C2 2.1 . . . . ?
C6 N2 C10 C11 178.9 . . . . ?
C6 N2 C10 C9 -1.6 . . . . ?
C6 C5 C4 C3 179.0 . . . . ?
C6 C7 C8 C9 -0.7 . . . . ?
C10 N2 C6 C5 -178.4 . . . . ?
C10 N2 C6 C7 0.2 . . . . ?
C10 C11 C12 N5 -179.2 . . . . ?
C10 C11 C12 C27 1.8 . . . . ?
C10 C9 C8 C7 -0.7 . . . . ?
C12 C11 C10 N2 -167.1 . . . . ?
C12 C11 C10 C9 13.4 . . . . ?
N5 C13 C14 C15 -176.2 . . . . ?
N5 C13 C14 N6 2.0 . . . . ?
C14 C13 N5 C12 178.5 . . . . ?
C14 C13 N5 O1 1.2 . . . . ?
C14 C15 C16 C17 0.4 . . . . ?
C14 N6 C18 C17 0.9 . . . . ?
C4 C5 C6 N2 -176.0 . . . . ?
C4 C5 C6 C7 5.5 . . . . ?
C27 C12 N5 C13 178.8 . . . . ?
C27 C12 N5 O1 -3.8 . . . . ?
C15 C14 N6 C18 -2.5 . . . . ?
C15 C16 C17 C18 -2.0 . . . . ?
N6 C14 C15 C16 1.9 . . . . ?
N6 C18 C17 C16 1.4 . . . . ?
